data_4084222
loop_
_publ_author_name
'Johnson, Miles W.'
'DiPasquale, Antonio G.'
'Bergman, Robert G.'
'Toste, F. Dean'

_publ_section_title
;
 Synthesis of Stable Gold(III) Pincer Complexes with Anionic Heteroatom
 Donors.
;
_journal_issue 16
_journal_name_full Organometallics
_journal_page_first 4169
_journal_page_last 4172
_journal_paper_doi 10.1021/om500663m
_journal_volume 33
_journal_year 2014
_chemical_formula_sum 'C19 H23 Au Cl4 N2 O'
_chemical_formula_weight 634.16
_chemical_name_common Au(III)dipp
_chemical_name_systematic
; 
 toste116 
;
_space_group.centring_type P

_space_group_crystal_system monoclinic
_space_group_IT_number 14
_space_group_name_Hall '-P 2ybc'
_space_group_name_H-M_alt 'P 1 21/c 1'
_symmetry_space_group_name_Hall '-P 2ybc'
_symmetry_space_group_name_H-M 'P 1 21/c 1'
_atom_sites_solution_hydrogens geom
_atom_sites_solution_primary iterative
_atom_sites_solution_secondary difmap
_audit_creation_method SHELXL-2014
_cell_angle_alpha 90
_cell_angle_beta 95.4210(10)
_cell_angle_gamma 90
_cell_formula_units_Z 4
_cell_length_a 10.7766(5)
_cell_length_b 15.1685(7)
_cell_length_c 13.9203(6)
_cell_measurement_reflns_used 9851
_cell_measurement_temperature 100(2)
_cell_measurement_theta_max 25.36
_cell_measurement_theta_min 2.33
_cell_volume 2265.30(18)
_computing_cell_refinement 'Bruker SAINT'
_computing_data_collection 'Bruker APEX2'
_computing_data_reduction 'Bruker SAINT'
_computing_molecular_graphics ORTEP-32
_computing_publication_material WinGX
_computing_structure_refinement SHELXL-2014
_computing_structure_solution SHELXT
_diffrn_ambient_temperature 100(2)
_diffrn_detector_area_resol_mean 8.366
_diffrn_measured_fraction_theta_full 1.000
_diffrn_measured_fraction_theta_max 0.999
_diffrn_measurement_device_type 'Bruker APEX-I CCD'
_diffrn_measurement_method 'phi and omega scans'
_diffrn_radiation_type MoK\a
_diffrn_radiation_wavelength 0.71073
_diffrn_reflns_av_R_equivalents 0.0340
_diffrn_reflns_av_unetI/netI 0.0128
_diffrn_reflns_Laue_measured_fraction_full 1.000
_diffrn_reflns_Laue_measured_fraction_max 0.999
_diffrn_reflns_limit_h_max 12
_diffrn_reflns_limit_h_min -12
_diffrn_reflns_limit_k_max 18
_diffrn_reflns_limit_k_min -18
_diffrn_reflns_limit_l_max 16
_diffrn_reflns_limit_l_min -16
_diffrn_reflns_number 62589
_diffrn_reflns_point_group_measured_fraction_full 1.000
_diffrn_reflns_point_group_measured_fraction_max 0.999
_diffrn_reflns_theta_full 25.000
_diffrn_reflns_theta_max 25.376
_diffrn_reflns_theta_min 1.898
_diffrn_source 'fine focus sealed tube'
_exptl_absorpt_coefficient_mu 6.978
_exptl_absorpt_correction_T_max 0.745
_exptl_absorpt_correction_T_min 0.549
_exptl_absorpt_correction_type multi-scan
_exptl_absorpt_process_details SADABS
_exptl_crystal_colour yellow
_exptl_crystal_density_diffrn 1.859
_exptl_crystal_description plate
_exptl_crystal_F_000 1224
_exptl_crystal_size_max 0.140
_exptl_crystal_size_mid 0.100
_exptl_crystal_size_min 0.040
_refine_diff_density_max 3.401
_refine_diff_density_min -1.634
_refine_diff_density_rms 0.134
_refine_ls_extinction_method none
_refine_ls_goodness_of_fit_ref 1.048
_refine_ls_hydrogen_treatment constr
_refine_ls_matrix_type full
_refine_ls_number_parameters 240
_refine_ls_number_reflns 4151
_refine_ls_number_restraints 0
_refine_ls_restrained_S_all 1.048
_refine_ls_R_factor_all 0.0302
_refine_ls_R_factor_gt 0.0274
_refine_ls_shift/su_max 0.001
_refine_ls_shift/su_mean 0.000
_refine_ls_structure_factor_coef Fsqd
_refine_ls_weighting_details 'w=1/[\s^2^(Fo^2^)+(0.0297P)^2^+16.4429P] where P=(Fo^2^+2Fc^2^)/3'
_refine_ls_weighting_scheme calc
_refine_ls_wR_factor_gt 0.0652
_refine_ls_wR_factor_ref 0.0676
_reflns_Friedel_coverage 0.000
_reflns_number_gt 3867
_reflns_number_total 4151
_reflns_threshold_expression 'I > 2\s(I)'
_cod_data_source_file om500663m_si_002.cif
_cod_data_source_block cpd15
_cod_depositor_comments
;Adding full bibliography for 4084216--4084222.cif.

The following automatic conversions were performed:

'_space_group.centring_type' value 'primitive' was replaced with the
value 'P' as specified in the replacement file
'/home/antanas/src/cod-tools/trunk/data/replacement-values/replacement_values.lst'.

Automatic conversion script
Id: cif_fix_values 5642 2017-10-24 12:04:52Z antanas 
;
_cod_database_code 4084222
_shelx_space_group_comment
; 
The symmetry employed for this shelxl refinement is uniquely defined 
by the following loop, which should always be used as a source of 
symmetry information in preference to the above space-group names. 
They are only intended as comments. 
;
_shelx_estimated_absorpt_t_min 0.442
_shelx_estimated_absorpt_t_max 0.768
_shelxl_version_number 2014-3

loop_
_space_group_symop_operation_xyz
'x, y, z'
'-x, y+1/2, -z+1/2'
'-x, -y, -z'
'x, -y-1/2, z-1/2'

loop_
_atom_site_label
_atom_site_type_symbol
_atom_site_fract_x
_atom_site_fract_y
_atom_site_fract_z
_atom_site_U_iso_or_equiv
_atom_site_adp_type
_atom_site_occupancy
_atom_site_site_symmetry_order
_atom_site_calc_flag
_atom_site_refinement_flags_posn
_atom_site_refinement_flags_adp
_atom_site_refinement_flags_occupancy
_atom_site_disorder_assembly
_atom_site_disorder_group
C1 C 0.4761(4) 0.2098(3) 0.6952(3) 0.0177(10) Uani 1 1 d . . . . .
H1 H 0.5189 0.2638 0.6881 0.021 Uiso 1 1 calc R U . . .
C2 C 0.3475(4) 0.2067(3) 0.6803(3) 0.0198(10) Uani 1 1 d . . . . .
H2 H 0.3016 0.2588 0.6632 0.024 Uiso 1 1 calc R U . . .
C3 C 0.2857(5) 0.1281(3) 0.6904(4) 0.0205(10) Uani 1 1 d . . . . .
H3 H 0.1973 0.1255 0.6803 0.025 Uiso 1 1 calc R U . . .
C4 C 0.3547(4) 0.0527(3) 0.7154(3) 0.0176(10) Uani 1 1 d . . . . .
H4 H 0.3142 -0.0022 0.7224 0.021 Uiso 1 1 calc R U . . .
C5 C 0.4826(4) 0.0586(3) 0.7297(3) 0.0145(9) Uani 1 1 d . . . . .
C6 C 0.5642(4) -0.0179(3) 0.7618(3) 0.0157(9) Uani 1 1 d . . . . .
C7 C 0.7752(4) -0.0615(3) 0.8128(3) 0.0163(9) Uani 1 1 d . . . . .
C8 C 0.7906(4) -0.0733(3) 0.9136(3) 0.0159(9) Uani 1 1 d . . . . .
C9 C 0.8752(4) -0.1373(3) 0.9502(4) 0.0194(10) Uani 1 1 d . . . . .
H9 H 0.8874 -0.1467 1.0179 0.023 Uiso 1 1 calc R U . . .
C10 C 0.9415(4) -0.1871(3) 0.8896(4) 0.0205(10) Uani 1 1 d . . . . .
H10 H 0.9975 -0.2311 0.9159 0.025 Uiso 1 1 calc R U . . .
C11 C 0.9268(4) -0.1733(3) 0.7907(4) 0.0204(10) Uani 1 1 d . . . . .
H11 H 0.9737 -0.2074 0.7498 0.024 Uiso 1 1 calc R U . . .
C12 C 0.8439(4) -0.1098(3) 0.7507(4) 0.0181(10) Uani 1 1 d . . . . .
C13 C 0.7182(5) -0.0207(3) 0.9817(3) 0.0207(10) Uani 1 1 d . . . . .
H13 H 0.6709 0.0258 0.9427 0.025 Uiso 1 1 calc R U . . .
C14 C 0.6224(5) -0.0799(4) 1.0254(4) 0.0288(12) Uani 1 1 d . . . . .
H14A H 0.5679 -0.1073 0.9735 0.043 Uiso 1 1 calc R U . . .
H14B H 0.5721 -0.0442 1.0658 0.043 Uiso 1 1 calc R U . . .
H14C H 0.6659 -0.1259 1.0649 0.043 Uiso 1 1 calc R U . . .
C15 C 0.8029(6) 0.0258(4) 1.0594(4) 0.0367(14) Uani 1 1 d . . . . .
H15A H 0.8488 -0.0182 1.1003 0.055 Uiso 1 1 calc R U . . .
H15B H 0.7525 0.0622 1.0989 0.055 Uiso 1 1 calc R U . . .
H15C H 0.8621 0.0633 1.0290 0.055 Uiso 1 1 calc R U . . .
C16 C 0.8268(5) -0.0958(3) 0.6421(4) 0.0253(11) Uani 1 1 d . . . . .
H16 H 0.7948 -0.0345 0.6302 0.030 Uiso 1 1 calc R U . . .
C17 C 0.7292(7) -0.1586(5) 0.5965(4) 0.0472(17) Uani 1 1 d . . . . .
H17A H 0.7578 -0.2194 0.6071 0.071 Uiso 1 1 calc R U . . .
H17B H 0.7156 -0.1469 0.5271 0.071 Uiso 1 1 calc R U . . .
H17C H 0.6509 -0.1500 0.6259 0.071 Uiso 1 1 calc R U . . .
C18 C 0.9479(6) -0.1042(5) 0.5942(5) 0.0467(17) Uani 1 1 d . . . . .
H18A H 1.0110 -0.0650 0.6265 0.070 Uiso 1 1 calc R U . . .
H18B H 0.9331 -0.0879 0.5260 0.070 Uiso 1 1 calc R U . . .
H18C H 0.9776 -0.1653 0.5994 0.070 Uiso 1 1 calc R U . . .
C19 C 1.2690(16) -0.3038(12) 1.0302(13) 0.052(3) Uiso 0.451(4) 1 d . . P A 1
H19A H 1.2116 -0.2821 0.9756 0.063 Uiso 0.451(4) 1 calc R U P A 1
H19B H 1.2242 -0.3030 1.0891 0.063 Uiso 0.451(4) 1 calc R U P A 1
C19A C 1.3209(14) -0.3373(10) 1.0596(11) 0.052(3) Uiso 0.549(4) 1 d . . P A 2
H19C H 1.3209 -0.3498 1.1294 0.063 Uiso 0.549(4) 1 calc R U P A 2
H19D H 1.2330 -0.3304 1.0328 0.063 Uiso 0.549(4) 1 calc R U P A 2
N1 N 0.5401(4) 0.1360(2) 0.7197(3) 0.0142(8) Uani 1 1 d . . . . .
N2 N 0.6872(4) 0.0025(3) 0.7736(3) 0.0159(8) Uani 1 1 d . . . . .
O1 O 0.5185(3) -0.0899(2) 0.7760(3) 0.0223(8) Uani 1 1 d . . . . .
Cl1 Cl 0.76200(11) 0.27399(8) 0.71314(10) 0.0249(3) Uani 1 1 d . . . . .
Cl2 Cl 0.93649(11) 0.10962(9) 0.78253(11) 0.0306(3) Uani 1 1 d . . . . .
Cl3 Cl 1.39897(15) -0.23624(11) 1.04597(11) 0.0409(3) Uiso 1 1 d . . . . .
Cl4 Cl 1.3172(5) -0.4135(3) 1.0064(3) 0.0460(6) Uiso 0.451(4) 1 d . . P A 1
Cl4A Cl 1.3823(4) -0.4259(2) 1.0059(2) 0.0460(6) Uiso 0.549(4) 1 d . . P A 2
Au1 Au 0.72888(2) 0.12894(2) 0.74760(2) 0.01404(7) Uani 1 1 d . . . . .

loop_
_atom_site_aniso_label
_atom_site_aniso_U_11
_atom_site_aniso_U_22
_atom_site_aniso_U_33
_atom_site_aniso_U_23
_atom_site_aniso_U_13
_atom_site_aniso_U_12
C1 0.019(2) 0.014(2) 0.019(2) 0.0000(18) 0.0023(18) 0.0008(19)
C2 0.018(2) 0.019(2) 0.022(2) 0.002(2) 0.0013(19) 0.0060(19)
C3 0.017(2) 0.025(3) 0.019(2) 0.000(2) 0.0004(19) 0.0014(19)
C4 0.014(2) 0.021(2) 0.018(2) -0.0007(19) 0.0027(18) -0.0037(19)
C5 0.020(2) 0.012(2) 0.012(2) -0.0013(17) 0.0023(17) -0.0006(18)
C6 0.017(2) 0.014(2) 0.016(2) -0.0012(18) 0.0007(18) 0.0000(18)
C7 0.014(2) 0.010(2) 0.024(2) 0.0015(18) 0.0010(18) -0.0043(17)
C8 0.014(2) 0.011(2) 0.023(2) -0.0008(18) 0.0015(18) -0.0035(17)
C9 0.016(2) 0.019(2) 0.023(2) 0.0029(19) -0.0032(19) -0.0031(19)
C10 0.012(2) 0.015(2) 0.034(3) 0.003(2) -0.001(2) 0.0018(18)
C11 0.014(2) 0.016(2) 0.031(3) -0.003(2) 0.004(2) 0.0016(19)
C12 0.015(2) 0.016(2) 0.023(2) -0.0012(19) 0.0017(19) -0.0022(18)
C13 0.024(3) 0.018(2) 0.021(2) 0.001(2) 0.003(2) 0.004(2)
C14 0.029(3) 0.031(3) 0.028(3) -0.001(2) 0.012(2) 0.002(2)
C15 0.036(3) 0.033(3) 0.039(3) -0.021(3) -0.002(3) 0.002(3)
C16 0.031(3) 0.021(3) 0.025(3) 0.002(2) 0.007(2) 0.007(2)
C17 0.050(4) 0.069(5) 0.022(3) -0.012(3) 0.001(3) -0.015(4)
C18 0.040(4) 0.064(5) 0.039(4) 0.010(3) 0.022(3) 0.004(3)
N1 0.0139(19) 0.018(2) 0.0115(18) -0.0004(15) 0.0035(15) 0.0034(15)
N2 0.0132(19) 0.0126(19) 0.022(2) 0.0011(16) 0.0014(15) 0.0005(15)
O1 0.0166(17) 0.0141(17) 0.036(2) 0.0031(15) 0.0014(15) -0.0029(14)
Cl1 0.0201(6) 0.0134(6) 0.0410(7) 0.0089(5) 0.0026(5) -0.0023(4)
Cl2 0.0133(6) 0.0215(6) 0.0559(9) 0.0110(6) -0.0022(5) -0.0024(5)
Au1 0.01147(11) 0.01077(10) 0.01984(11) 0.00250(6) 0.00128(7) -0.00049(6)

loop_
_atom_type_symbol
_atom_type_description
_atom_type_scat_dispersion_real
_atom_type_scat_dispersion_imag
_atom_type_scat_source
C C 0.0033 0.0016 'International Tables Vol C Tables 4.2.6.8 and 6.1.1.4'
H H 0.0000 0.0000 'International Tables Vol C Tables 4.2.6.8 and 6.1.1.4'
N N 0.0061 0.0033 'International Tables Vol C Tables 4.2.6.8 and 6.1.1.4'
O O 0.0106 0.0060 'International Tables Vol C Tables 4.2.6.8 and 6.1.1.4'
Cl Cl 0.1484 0.1585 'International Tables Vol C Tables 4.2.6.8 and 6.1.1.4'
Au Au -2.0133 8.8022 'International Tables Vol C Tables 4.2.6.8 and 6.1.1.4'

loop_
_geom_angle_atom_site_label_1
_geom_angle_atom_site_label_2
_geom_angle_atom_site_label_3
_geom_angle
N1 C1 C2 119.6(4)
N1 C1 H1 120.2
C2 C1 H1 120.2
C3 C2 C1 120.1(5)
C3 C2 H2 120.0
C1 C2 H2 120.0
C2 C3 C4 119.0(5)
C2 C3 H3 120.5
C4 C3 H3 120.5
C5 C4 C3 119.2(4)
C5 C4 H4 120.4
C3 C4 H4 120.4
N1 C5 C4 120.6(4)
N1 C5 C6 116.4(4)
C4 C5 C6 123.0(4)
O1 C6 N2 126.0(4)
O1 C6 C5 120.5(4)
N2 C6 C5 113.5(4)
C12 C7 C8 122.0(4)
C12 C7 N2 119.4(4)
C8 C7 N2 118.6(4)
C9 C8 C7 117.7(4)
C9 C8 C13 119.8(4)
C7 C8 C13 122.5(4)
C10 C9 C8 121.1(5)
C10 C9 H9 119.5
C8 C9 H9 119.5
C9 C10 C11 120.4(4)
C9 C10 H10 119.8
C11 C10 H10 119.8
C10 C11 C12 120.6(4)
C10 C11 H11 119.7
C12 C11 H11 119.7
C11 C12 C7 118.2(4)
C11 C12 C16 120.4(4)
C7 C12 C16 121.4(4)
C8 C13 C15 112.3(4)
C8 C13 C14 110.3(4)
C15 C13 C14 111.7(5)
C8 C13 H13 107.4
C15 C13 H13 107.4
C14 C13 H13 107.4
C13 C14 H14A 109.5
C13 C14 H14B 109.5
H14A C14 H14B 109.5
C13 C14 H14C 109.5
H14A C14 H14C 109.5
H14B C14 H14C 109.5
C13 C15 H15A 109.5
C13 C15 H15B 109.5
H15A C15 H15B 109.5
C13 C15 H15C 109.5
H15A C15 H15C 109.5
H15B C15 H15C 109.5
C17 C16 C12 110.1(5)
C17 C16 C18 110.7(5)
C12 C16 C18 113.2(5)
C17 C16 H16 107.5
C12 C16 H16 107.5
C18 C16 H16 107.5
C16 C17 H17A 109.5
C16 C17 H17B 109.5
H17A C17 H17B 109.5
C16 C17 H17C 109.5
H17A C17 H17C 109.5
H17B C17 H17C 109.5
C16 C18 H18A 109.5
C16 C18 H18B 109.5
H18A C18 H18B 109.5
C16 C18 H18C 109.5
H18A C18 H18C 109.5
H18B C18 H18C 109.5
Cl3 C19 Cl4 109.2(10)
Cl3 C19 H19A 109.8
Cl4 C19 H19A 109.8
Cl3 C19 H19B 109.8
Cl4 C19 H19B 109.8
H19A C19 H19B 108.3
Cl4A C19A Cl3 115.4(8)
Cl4A C19A H19C 108.4
Cl3 C19A H19C 108.4
Cl4A C19A H19D 108.4
Cl3 C19A H19D 108.4
H19C C19A H19D 107.5
C5 N1 C1 121.7(4)
C5 N1 Au1 113.4(3)
C1 N1 Au1 124.9(3)
C6 N2 C7 119.8(4)
C6 N2 Au1 115.3(3)
C7 N2 Au1 124.4(3)
N2 Au1 N1 81.28(15)
N2 Au1 Cl2 94.07(11)
N1 Au1 Cl2 175.32(11)
N2 Au1 Cl1 175.90(11)
N1 Au1 Cl1 94.72(11)
Cl2 Au1 Cl1 89.94(4)

loop_
_geom_bond_atom_site_label_1
_geom_bond_atom_site_label_2
_geom_bond_distance
C1 N1 1.342(6)
C1 C2 1.383(7)
C1 H1 0.9500
C2 C3 1.379(7)
C2 H2 0.9500
C3 C4 1.391(7)
C3 H3 0.9500
C4 C5 1.376(7)
C4 H4 0.9500
C5 N1 1.341(6)
C5 C6 1.498(6)
C6 O1 1.223(6)
C6 N2 1.356(6)
C7 C12 1.398(7)
C7 C8 1.409(7)
C7 N2 1.429(6)
C8 C9 1.394(7)
C8 C13 1.511(6)
C9 C10 1.380(7)
C9 H9 0.9500
C10 C11 1.388(7)
C10 H10 0.9500
C11 C12 1.393(7)
C11 H11 0.9500
C12 C16 1.520(7)
C13 C15 1.521(7)
C13 C14 1.537(7)
C13 H13 1.0000
C14 H14A 0.9800
C14 H14B 0.9800
C14 H14C 0.9800
C15 H15A 0.9800
C15 H15B 0.9800
C15 H15C 0.9800
C16 C17 1.513(8)
C16 C18 1.527(8)
C16 H16 1.0000
C17 H17A 0.9800
C17 H17B 0.9800
C17 H17C 0.9800
C18 H18A 0.9800
C18 H18B 0.9800
C18 H18C 0.9800
C19 Cl3 1.733(17)
C19 Cl4 1.784(18)
C19 H19A 0.9900
C19 H19B 0.9900
C19A Cl4A 1.701(15)
C19A Cl3 1.767(14)
C19A H19C 0.9900
C19A H19D 0.9900
N1 Au1 2.038(4)
N2 Au1 2.010(4)
Cl1 Au1 2.2871(11)
Cl2 Au1 2.2633(12)
